data_2011512
loop_
_publ_author_name
'Kyzio\/l, Janusz'
'Daszkiewicz, Zdzis\/law'
'Zaleski, Jacek'

_publ_section_title
;
 2,3-Dihydro-3-methyl-2-nitrimino-1,3-thiazole
;
_journal_issue 11
_journal_name_full 'Acta Crystallographica Section C'
_journal_page_first 1401
_journal_page_last 1403
_journal_paper_doi 10.1107/S0108270100011604
_journal_volume 56
_journal_year 2000
_chemical_formula_sum 'C4 H5 N3 O2 S'
_chemical_formula_weight 159.17
_chemical_name_systematic
;
2,3-Dihydro-3-methyl-2-nitriminothiazole
;
_space_group_IT_number 11
_symmetry_cell_setting monoclinic
_symmetry_space_group_name_Hall '-P 2yb'
_symmetry_space_group_name_H-M 'P 1 21/m 1'
_audit_creation_method SHELXL97
_cell_angle_alpha 90.00
_cell_angle_beta 110.51(3)
_cell_angle_gamma 90.00
_cell_formula_units_Z 2
_cell_length_a 6.947(2)
_cell_length_b 6.469(3)
_cell_length_c 7.478(3)
_cell_measurement_reflns_used 27
_cell_measurement_temperature 295(2)
_cell_measurement_theta_max 14
_cell_measurement_theta_min 9
_cell_volume 314.8(2)
_computing_cell_refinement 'Kuma Diffraction Software (Kuma, 1997)'
_computing_data_reduction 'Kuma Diffraction Software'
_computing_molecular_graphics 'SHELXTL (Sheldrick, 1990)'
_computing_publication_material SHELXL97
_computing_structure_refinement 'SHELXL97 (Sheldrick, 1997)'
_computing_structure_solution 'SHELXS97 (Sheldrick, 1997)'
_diffrn_ambient_temperature 295(2)
_diffrn_measured_fraction_theta_full .996
_diffrn_measured_fraction_theta_max .996
_diffrn_measurement_device_type 'Kuma KM4'
_diffrn_measurement_method \w
_diffrn_radiation_monochromator graphite
_diffrn_radiation_source 'fine-focus sealed tube'
_diffrn_radiation_type MoK\a
_diffrn_radiation_wavelength .71073
_diffrn_reflns_av_R_equivalents .031
_diffrn_reflns_av_sigmaI/netI .031
_diffrn_reflns_limit_h_max 9
_diffrn_reflns_limit_h_min -9
_diffrn_reflns_limit_k_max 0
_diffrn_reflns_limit_k_min -9
_diffrn_reflns_limit_l_max 10
_diffrn_reflns_limit_l_min -9
_diffrn_reflns_number 1958
_diffrn_reflns_theta_full 30.13
_diffrn_reflns_theta_max 30.13
_diffrn_reflns_theta_min 2.91
_diffrn_standards_decay_% .3
_diffrn_standards_interval_count 50
_diffrn_standards_number 2
_exptl_absorpt_coefficient_mu .45
_exptl_absorpt_correction_type none
_exptl_crystal_colour 'light orange'
_exptl_crystal_density_diffrn 1.679
_exptl_crystal_density_method 'not measured'
_exptl_crystal_description translucent
_exptl_crystal_F_000 164
_exptl_crystal_size_max .7
_exptl_crystal_size_mid .5
_exptl_crystal_size_min .5
_refine_diff_density_max .44
_refine_diff_density_min -.26
_refine_ls_extinction_method none
_refine_ls_goodness_of_fit_ref 1.111
_refine_ls_hydrogen_treatment refall
_refine_ls_matrix_type full
_refine_ls_number_parameters 74
_refine_ls_number_reflns 994
_refine_ls_number_restraints 0
_refine_ls_restrained_S_all 1.111
_refine_ls_R_factor_all .035
_refine_ls_R_factor_gt .034
_refine_ls_shift/su_max <0.001
_refine_ls_shift/su_mean .000
_refine_ls_structure_factor_coef Fsqd
_refine_ls_weighting_details 'w = 1/[\s^2^(Fo^2^)+(0.0563P)^2^+0.0468P] where P=(Fo^2^+2Fc^2^)/3'
_refine_ls_weighting_scheme calc
_refine_ls_wR_factor_ref .097
_reflns_number_gt 940
_reflns_number_total 994
_reflns_threshold_expression I>2\s(I)
_cod_data_source_file gd1113.cif
_cod_data_source_block III
_cod_depositor_comments
;
The following automatic conversions were performed:
'_symmetry_cell_setting' value 'Monoclinic' changed to 'monoclinic'
according to '/home/saulius/struct/CIF-dictionaries/cif_core.dic'
dictionary named 'cif_core.dic' version 2.4.1 from 2010-06-29.

Automatic conversion script
Id: cif_fix_enum 1527 2010-12-29 10:47:43Z saulius 

The following automatic conversions were performed:

'_symmetry_cell_setting' value 'Monoclinic' changed to 'monoclinic'
according to /home/saulius/struct/CIF-dictionaries/cif_core.dic
dictionary named 'cif_core.dic' version 2.4.1 from 2010-06-29.

Automatic conversion script
Id: cif_fix_values 1715 2011-07-08 13:25:40Z adriana 

The following automatic conversions were performed:

'_refine_ls_weighting_scheme' value 'calc w =
1/[\s^2^(Fo^2^)+(0.0563P)^2^+0.0468P] where P=(Fo^2^+2Fc^2^)/3' was
changed to 'calc'. New tag '_refine_ls_weighting_details' was
created. The value of the new tag was set to 'w =
1/[\s^2^(Fo^2^)+(0.0563P)^2^+0.0468P] where P=(Fo^2^+2Fc^2^)/3'.

Automatic conversion script
Id: cif_fix_values 3143 2015-03-26 13:38:13Z robertas 
;
_cod_original_sg_symbol_H-M 'P 21/m'
_cod_database_code 2011512
_cod_database_fobs_code 2011512

loop_
_symmetry_equiv_pos_as_xyz
'x, y, z'
'-x, y+1/2, -z'
'-x, -y, -z'
'x, -y-1/2, z'

loop_
_atom_site_label
_atom_site_fract_x
_atom_site_fract_y
_atom_site_fract_z
_atom_site_U_iso_or_equiv
_atom_site_adp_type
_atom_site_calc_flag
_atom_site_refinement_flags
_atom_site_occupancy
_atom_site_disorder_assembly
_atom_site_disorder_group
_atom_site_type_symbol
S1 .15659(6) 0.25 .01599(5) .03453(17) Uani d S 1 . . S
C2 .3189(2) 0.25 -.11204(19) .0265(3) Uani d S 1 . . C
N3 .2129(2) 0.25 -.30017(17) .0305(3) Uani d S 1 . . N
C4 .0023(3) 0.25 -.3449(2) .0374(4) Uani d S 1 . . C
C5 -.0536(3) 0.25 -.1916(3) .0402(4) Uani d S 1 . . C
N6 .5259(2) 0.25 -.05619(18) .0299(3) Uani d S 1 . . N
N7 .6240(2) 0.25 .13224(17) .0306(3) Uani d S 1 . . N
O9 .5327(2) 0.25 .24842(17) .0425(3) Uani d S 1 . . O
O8 .81546(19) 0.25 .18608(19) .0466(4) Uani d S 1 . . O
C31 .3109(3) 0.25 -.4439(2) .0427(4) Uani d S 1 . . C
H4 -.078(4) 0.25 -.471(4) .044(6) Uiso d S 1 . . H
H5 -.191(4) 0.25 -.199(3) .040(6) Uiso d S 1 . . H
H31A .214(5) 0.25 -.557(4) .069(9) Uiso d S 1 . . H
H31B .402(2) 0.140(3) -.421(2) .056(5) Uiso d . 1 . . H

loop_
_atom_site_aniso_label
_atom_site_aniso_U_11
_atom_site_aniso_U_22
_atom_site_aniso_U_33
_atom_site_aniso_U_12
_atom_site_aniso_U_13
_atom_site_aniso_U_23
S1 .0291(2) .0483(3) .0284(2) 0 .01276(18) 0
C2 .0257(6) .0296(6) .0235(6) 0 .0079(5) 0
N3 .0273(6) .0402(7) .0224(5) 0 .0068(5) 0
C4 .0276(7) .0478(9) .0316(7) 0 .0037(6) 0
C5 .0250(7) .0539(10) .0398(8) 0 .0090(6) 0
N6 .0258(6) .0388(7) .0239(6) 0 .0073(5) 0
N7 .0289(6) .0346(6) .0252(5) 0 .0056(5) 0
O9 .0385(6) .0632(8) .0255(5) 0 .0108(5) 0
O8 .0262(6) .0709(10) .0361(6) 0 .0026(5) 0
C31 .0411(9) .0632(12) .0258(7) 0 .0142(7) 0

loop_
_atom_type_symbol
_atom_type_description
_atom_type_scat_dispersion_real
_atom_type_scat_dispersion_imag
_atom_type_scat_source
C C .0033 .0016 'International Tables Vol C Tables 4.2.6.8 and 6.1.1.4'
H H .0000 .0000 'International Tables Vol C Tables 4.2.6.8 and 6.1.1.4'
N N .0061 .0033 'International Tables Vol C Tables 4.2.6.8 and 6.1.1.4'
O O .0106 .0060 'International Tables Vol C Tables 4.2.6.8 and 6.1.1.4'
S S .1246 .1234 'International Tables Vol C Tables 4.2.6.8 and 6.1.1.4'

loop_
_geom_angle_atom_site_label_1
_geom_angle_atom_site_label_2
_geom_angle_atom_site_label_3
_geom_angle
_geom_angle_publ_flag
C2 S1 C5 90.70(10) y
N3 C2 N6 117.30(10) y
N3 C2 S1 111.00(10) y
N6 C2 S1 131.60(10) y
C2 N3 C4 113.60(10) y
C2 N3 C31 123.10(10) y
C4 N3 C31 123.30(10) y
C5 C4 N3 113.20(10) y
C4 C5 S1 111.50(10) y
N7 N6 C2 115.00(10) y
O9 N7 O8 121.50(10) y
O9 N7 N6 122.80(10) y
O8 N7 N6 115.70(10) y

loop_
_geom_bond_atom_site_label_1
_geom_bond_atom_site_label_2
_geom_bond_site_symmetry_2
_geom_bond_distance
_geom_bond_publ_flag
S1 C2 . 1.716(2) y
S1 C5 . 1.718(2) y
C2 N3 . 1.340(2) y
C2 N6 . 1.349(2) y
N3 C4 . 1.382(2) y
N3 C31 . 1.460(2) y
C4 C5 . 1.333(2) y
N6 N7 . 1.333(2) y
N7 O9 . 1.242(2) y
N7 O8 . 1.247(2) y

loop_
_geom_hbond_atom_site_label_D
_geom_hbond_atom_site_label_H
_geom_hbond_atom_site_label_A
_geom_hbond_site_symmetry_A
_geom_hbond_distance_DH
_geom_hbond_distance_HA
_geom_hbond_distance_DA
_geom_hbond_angle_DHA
C4 H4 O8 1_454 .91(3) 2.41(3) 3.286(3) 162(2)
C5 H5 N6 1_455 .94(2) 2.55(2) 3.411(2) 154(2)

loop_
_geom_torsion_atom_site_label_1
_geom_torsion_atom_site_label_2
_geom_torsion_atom_site_label_3
_geom_torsion_atom_site_label_4
_geom_torsion
C5 S1 C2 N3 .0
C5 S1 C2 N6 180.0
N6 C2 N3 C4 180.0
S1 C2 N3 C4 .0
N6 C2 N3 C31 .0
S1 C2 N3 C31 180.0
C2 N3 C4 C5 .0
C31 N3 C4 C5 180.0
N3 C4 C5 S1 .0
C2 S1 C5 C4 .0
N3 C2 N6 N7 180.0
S1 C2 N6 N7 .0
C2 N6 N7 O9 .0
C2 N6 N7 O8 180.0
